data_7118150
loop_
_publ_author_name
'Vladimir Bulicanu'
'Kasper S. Pedersen'
'Mathieu Rouzieres'
'Jesper Bendix'
'Pierre Dechambenoit'
'Rodolphe Clerac'
'Elizabeth A. Hillard'

_publ_section_title
;
 One-dimensional coordination polymers of [Co3(dpa)4]^2+^ and [MF6]^2-^ (M
 = ReIV, ZrIV and SnIV)
;
_journal_name_full Chem.Commun.
_journal_page_first 17748
_journal_paper_doi 10.1039/C5cc06704A
_journal_volume 51
_journal_year 2015
_chemical_compound_source no
_chemical_formula_moiety C40H32Co3F6N12Re,2(ONC3H7)
_chemical_formula_sum 'C46 H46 Co3 F6 N14 O2 Re'
_chemical_formula_weight 1303.96
_chemical_melting_point ?
_chemical_name_common 'catena-[Co3(dpa)4(ReF6)] DMF solvate'
_chemical_properties_physical Moisture-sensitive
_space_group_crystal_system tetragonal
_space_group_IT_number 130
_space_group_name_Hall '-P 4a 2ac'
_space_group_name_H-M_alt 'P 4/n c c'
_symmetry_space_group_name_Hall '-P 4a 2ac'
_symmetry_space_group_name_H-M 'P 4/n c c :2'
_atom_sites_solution_hydrogens geom
_audit_creation_method SHELXL-2014/7
_audit_update_record
;
2015-07-29 deposited with the CCDC.
2015-10-16 downloaded from the CCDC.
;
_cell_angle_alpha 90
_cell_angle_beta 90
_cell_angle_gamma 90
_cell_formula_units_Z 4
_cell_length_a 13.6578(4)
_cell_length_b 13.6578(4)
_cell_length_c 25.5535(7)
_cell_measurement_reflns_used 9927
_cell_measurement_temperature 200(2)
_cell_measurement_theta_max 26.13
_cell_measurement_theta_min 2.98
_cell_volume 4766.6(2)
_computing_cell_refinement 'Bruker SAINT'
_computing_data_collection 'Bruker APEX2'
_computing_data_reduction 'Bruker SAINT'
_computing_molecular_graphics 'Bruker SHELXTL'
_computing_publication_material 'Bruker SHELXTL'
_computing_structure_refinement 'SHELXL-2014/7 (Sheldrick, 2014)'
_computing_structure_solution SHELXS-2013
_diffrn_ambient_temperature 200(2)
_diffrn_measured_fraction_theta_full 1.000
_diffrn_measured_fraction_theta_max 1.000
_diffrn_measurement_device_type 'Bruker APEX-II CCD'
_diffrn_measurement_method '\f and \w scans'
_diffrn_radiation_type MoK\a
_diffrn_radiation_wavelength 0.71073
_diffrn_reflns_av_R_equivalents 0.0357
_diffrn_reflns_av_unetI/netI 0.0124
_diffrn_reflns_laue_measured_fraction_full 1.000
_diffrn_reflns_laue_measured_fraction_max 1.000
_diffrn_reflns_limit_h_max 16
_diffrn_reflns_limit_h_min -16
_diffrn_reflns_limit_k_max 16
_diffrn_reflns_limit_k_min -16
_diffrn_reflns_limit_l_max 31
_diffrn_reflns_limit_l_min -31
_diffrn_reflns_number 54328
_diffrn_reflns_point_group_measured_fraction_full 1.000
_diffrn_reflns_point_group_measured_fraction_max 1.000
_diffrn_reflns_theta_full 25.242
_diffrn_reflns_theta_max 26.180
_diffrn_reflns_theta_min 2.109
_diffrn_source 'sealed tube'
_exptl_absorpt_coefficient_mu 3.637
_exptl_absorpt_correction_T_max 0.6938
_exptl_absorpt_correction_T_min 0.5322
_exptl_absorpt_correction_type multi-scan
_exptl_absorpt_process_details SADABS
_exptl_crystal_colour green
_exptl_crystal_density_diffrn 1.817
_exptl_crystal_density_meas ?
_exptl_crystal_description block
_exptl_crystal_F_000 2584
_exptl_crystal_preparation 'Magnetic properties'
_exptl_crystal_recrystallization_method 'liquid-liquid diffusion of starting materials'
_exptl_crystal_size_max 0.26
_exptl_crystal_size_mid 0.11
_exptl_crystal_size_min 0.10
_refine_diff_density_max 0.525
_refine_diff_density_min -0.452
_refine_diff_density_rms 0.116
_refine_ls_extinction_coef .
_refine_ls_extinction_method none
_refine_ls_goodness_of_fit_ref 1.165
_refine_ls_hydrogen_treatment constr
_refine_ls_matrix_type full
_refine_ls_number_parameters 211
_refine_ls_number_reflns 2391
_refine_ls_number_restraints 22
_refine_ls_restrained_S_all 1.178
_refine_ls_R_factor_all 0.0432
_refine_ls_R_factor_gt 0.0299
_refine_ls_shift/su_max 0.002
_refine_ls_shift/su_mean 0.000
_refine_ls_structure_factor_coef Fsqd
_refine_ls_weighting_details 'w=1/[\s^2^(Fo^2^)+(0.0287P)^2^+15.7934P] where P=(Fo^2^+2Fc^2^)/3'
_refine_ls_weighting_scheme calc
_refine_ls_wR_factor_gt 0.0739
_refine_ls_wR_factor_ref 0.0819
_reflns_Friedel_coverage 0.000
_reflns_friedel_fraction_full .
_reflns_friedel_fraction_max .
_reflns_number_gt 1755
_reflns_number_total 2391
_reflns_threshold_expression 'I > 2\s(I)'
_cod_data_source_file c5cc06704a2.cif
_cod_data_source_block compound_1
_cod_depositor_comments
;
The following automatic conversions were performed:

'_chemical_melting_point' value 'not measured' was changed to '?' -
the value is undefined or not given.

'_exptl_crystal_density_meas' value 'not measured' was changed to '?'
- the value is perceived as not measured.

Automatic conversion script
Id: cif_fix_values 4093 2015-10-18 17:28:56Z antanas 
;
_cod_original_cell_volume 4766.6(3)
_cod_database_code 7118150
_shelx_shelxl_version_number 2014/7
_shelx_space_group_comment
;
The symmetry employed for this shelxl refinement is uniquely defined
by the following loop, which should always be used as a source of
symmetry information in preference to the above space-group names.
They are only intended as comments.
;

loop_
_space_group_symop_operation_xyz
'x, y, z'
'-y+1/2, x, z'
'y, -x+1/2, z'
'x+1/2, -y, -z+1/2'
'-x, y+1/2, -z+1/2'
'-x+1/2, -y+1/2, z'
'y+1/2, x+1/2, -z+1/2'
'-y, -x, -z+1/2'
'-x, -y, -z'
'y-1/2, -x, -z'
'-y, x-1/2, -z'
'-x-1/2, y, z-1/2'
'x, -y-1/2, z-1/2'
'x-1/2, y-1/2, -z'
'-y-1/2, -x-1/2, z-1/2'
'y, x, z-1/2'

loop_
_atom_site_label
_atom_site_type_symbol
_atom_site_fract_x
_atom_site_fract_y
_atom_site_fract_z
_atom_site_U_iso_or_equiv
_atom_site_adp_type
_atom_site_occupancy
_atom_site_site_symmetry_order
_atom_site_calc_flag
_atom_site_refinement_flags_posn
_atom_site_refinement_flags_adp
_atom_site_refinement_flags_occupancy
_atom_site_disorder_assembly
_atom_site_disorder_group
Re1 Re 0.2500 0.2500 0.79838(2) 0.02244(12) Uani 1 4 d S T P . .
Co1 Co 0.2500 0.2500 0.95792(3) 0.0150(2) Uani 1 4 d S T P B .
Co2 Co 0.2500 0.2500 0.63591(4) 0.0189(2) Uani 1 4 d S T P . .
Co3 Co 0.2500 0.2500 1.04676(3) 0.0179(2) Uani 1 4 d S T P . .
F1 F 0.2500 0.2500 0.87516(15) 0.0266(10) Uani 1 4 d S T P . .
N3 N 0.3490(3) 0.1465(3) 0.63259(11) 0.0238(7) Uani 1 1 d . . . . .
F3 F 0.1602(2) 0.3592(2) 0.79931(10) 0.0576(10) Uani 1 1 d . . . . .
N1 N 0.2556(3) 0.1075(2) 0.96092(11) 0.0211(7) Uani 1 1 d . . . . .
C4 C 0.2460(4) -0.0470(3) 0.91830(17) 0.0436(12) Uani 1 1 d . . . . .
H4 H 0.2341 -0.0832 0.8872 0.052 Uiso 1 1 calc R U . A 1
C5A C 0.2343(4) 0.0521(4) 0.9192(2) 0.0229(14) Uani 0.8 1 d . . P B 1
H5A H 0.2097 0.0834 0.8888 0.028 Uiso 0.8 1 calc R U P B 1
C7A C 0.4659(5) 0.0491(5) 0.5850(3) 0.035(2) Uani 0.8 1 d . . P C 1
H7A H 0.5003 0.0366 0.5534 0.043 Uiso 0.8 1 calc R U P C 1
C8A C 0.4817(6) -0.0094(5) 0.6282(4) 0.0364(19) Uani 0.8 1 d . . P C 1
H8A H 0.5249 -0.0638 0.6264 0.044 Uiso 0.8 1 calc R U P C 1
F2 F 0.2500 0.2500 0.72127(16) 0.0312(11) Uani 1 4 d S T P . .
N2A N 0.3114(3) 0.1240(3) 1.04639(14) 0.0217(8) Uani 0.8 1 d . . P B 1
C1A C 0.2917(4) 0.0621(4) 1.00531(19) 0.0236(10) Uani 0.8 1 d . . P B 1
C2A C 0.2980(5) -0.0408(4) 1.0062(2) 0.0398(14) Uani 0.8 1 d . . P B 1
H2A H 0.3182 -0.0735 1.0372 0.048 Uiso 0.8 1 calc R U P B 1
C3A C 0.2753(4) -0.0931(6) 0.9629(3) 0.0343(15) Uani 0.8 1 d . . P B 1
H3A H 0.2798 -0.1625 0.9636 0.041 Uiso 0.8 1 calc R U P B 1
C6A C 0.3989(4) 0.1273(4) 0.58767(19) 0.0237(12) Uani 0.8 1 d . . P C 1
C9A C 0.4330(6) 0.0131(5) 0.6743(3) 0.0510(19) Uani 0.8 1 d . . P C 1
H9A H 0.4459 -0.0229 0.7054 0.061 Uiso 0.8 1 calc R U P C 1
C10A C 0.3666(6) 0.0875(5) 0.6744(2) 0.0398(16) Uani 0.8 1 d . . P C 1
H10A H 0.3303 0.0988 0.7056 0.048 Uiso 0.8 1 calc R U P C 1
N2B N 0.3797(13) 0.1968(13) 1.0462(6) 0.0217(8) Uani 0.2 1 d . . P B .
C1B C 0.2201(16) 0.0604(16) 1.0052(8) 0.0236(10) Uani 0.2 1 d . . P B 2
C2B C 0.2153(16) -0.0390(17) 1.0063(9) 0.0398(14) Uani 0.2 1 d . . P B 2
H2B H 0.1983 -0.0694 1.0385 0.048 Uiso 0.2 1 calc R U P B 2
C10B C 0.406(2) 0.131(2) 0.6736(11) 0.0398(16) Uani 0.2 1 d . . P C 2
H10B H 0.3973 0.1718 0.7035 0.048 Uiso 0.2 1 calc R U P C 2
C6B C 0.3577(17) 0.0902(17) 0.5876(8) 0.0237(12) Uani 0.2 1 d . . P C 2
C9B C 0.476(3) 0.062(2) 0.6753(12) 0.0510(19) Uani 0.2 1 d . . P C 2
H9B H 0.5052 0.0427 0.7073 0.061 Uiso 0.2 1 calc R U P C 2
C3B C 0.2330(17) -0.096(3) 0.9652(15) 0.0343(15) Uani 0.2 1 d . . P B 2
H3B H 0.2364 -0.1656 0.9679 0.041 Uiso 0.2 1 calc R U P B 2
C5B C 0.2752(18) 0.057(2) 0.9201(11) 0.0229(14) Uani 0.2 1 d . . P B 2
H5B H 0.3082 0.0857 0.8913 0.028 Uiso 0.2 1 calc R U P B 2
C8B C 0.502(3) 0.023(2) 0.6301(17) 0.0364(19) Uani 0.2 1 d . . P C 2
H8B H 0.5651 -0.0059 0.6265 0.044 Uiso 0.2 1 calc R U P C 2
C7B C 0.435(2) 0.024(3) 0.5853(15) 0.035(2) Uani 0.2 1 d . . P C 2
H7B H 0.4434 -0.0185 0.5563 0.043 Uiso 0.2 1 calc R U P C 2
O1 O 0.2573(14) -0.2008(14) 1.1502(6) 0.169(8) Uani 0.5 1 d . U P . .
C11 C 0.2858(14) -0.0742(11) 1.2671(5) 0.215(7) Uani 1 1 d . U . . .
N5 N 0.319(2) -0.1464(15) 1.2244(6) 0.156(7) Uani 0.5 1 d . U P . .
C12 C 0.2563(18) -0.141(2) 1.1854(8) 0.139(7) Uani 0.5 1 d . U P . .

loop_
_atom_site_aniso_label
_atom_site_aniso_U_11
_atom_site_aniso_U_22
_atom_site_aniso_U_33
_atom_site_aniso_U_23
_atom_site_aniso_U_13
_atom_site_aniso_U_12
Re1 0.02808(14) 0.02808(14) 0.01116(16) 0.000 0.000 0.000
Co1 0.0172(3) 0.0172(3) 0.0107(4) 0.000 0.000 0.000
Co2 0.0234(3) 0.0234(3) 0.0098(4) 0.000 0.000 0.000
Co3 0.0221(3) 0.0221(3) 0.0096(5) 0.000 0.000 0.000
F1 0.0352(16) 0.0352(16) 0.0092(19) 0.000 0.000 0.000
N3 0.029(2) 0.029(2) 0.0130(14) 0.0035(14) -0.0016(14) 0.0023(14)
F3 0.076(2) 0.068(2) 0.0286(14) 0.0003(14) -0.0005(14) 0.0414(19)
N1 0.0275(17) 0.0216(16) 0.0144(13) -0.0012(12) 0.0008(14) 0.0003(17)
C4 0.074(4) 0.030(2) 0.027(2) -0.0076(19) -0.001(3) -0.006(3)
C5A 0.024(4) 0.025(2) 0.0196(19) -0.0020(17) -0.003(3) -0.007(3)
C7A 0.037(5) 0.043(5) 0.027(2) 0.001(3) 0.000(3) 0.012(4)
C8A 0.048(5) 0.024(4) 0.037(3) 0.004(4) -0.003(3) 0.013(4)
F2 0.0426(17) 0.0426(17) 0.008(2) 0.000 0.000 0.000
N2A 0.029(3) 0.023(2) 0.0129(18) 0.0016(16) -0.0002(16) 0.0058(17)
C1A 0.028(3) 0.022(2) 0.021(2) 0.0001(19) 0.002(2) 0.000(2)
C2A 0.071(4) 0.021(3) 0.026(2) 0.004(2) -0.006(3) 0.003(3)
C3A 0.044(4) 0.018(2) 0.041(3) 0.001(2) 0.003(4) -0.009(4)
C6A 0.027(3) 0.027(3) 0.018(2) 0.001(2) -0.006(2) 0.000(2)
C9A 0.087(6) 0.039(4) 0.026(3) 0.010(3) -0.006(3) 0.027(4)
C10A 0.063(5) 0.040(4) 0.017(2) 0.004(3) 0.001(3) 0.015(3)
N2B 0.029(3) 0.023(2) 0.0129(18) 0.0016(16) -0.0002(16) 0.0058(17)
C1B 0.028(3) 0.022(2) 0.021(2) 0.0001(19) 0.002(2) 0.000(2)
C2B 0.071(4) 0.021(3) 0.026(2) 0.004(2) -0.006(3) 0.003(3)
C10B 0.063(5) 0.040(4) 0.017(2) 0.004(3) 0.001(3) 0.015(3)
C6B 0.027(3) 0.027(3) 0.018(2) 0.001(2) -0.006(2) 0.000(2)
C9B 0.087(6) 0.039(4) 0.026(3) 0.010(3) -0.006(3) 0.027(4)
C3B 0.044(4) 0.018(2) 0.041(3) 0.001(2) 0.003(4) -0.009(4)
C5B 0.024(4) 0.025(2) 0.0196(19) -0.0020(17) -0.003(3) -0.007(3)
C8B 0.048(5) 0.024(4) 0.037(3) 0.004(4) -0.003(3) 0.013(4)
C7B 0.037(5) 0.043(5) 0.027(2) 0.001(3) 0.000(3) 0.012(4)
O1 0.083(9) 0.29(2) 0.136(10) -0.071(12) 0.016(10) 0.003(16)
C11 0.379(19) 0.160(12) 0.105(9) -0.016(9) -0.009(12) 0.052(13)
N5 0.247(18) 0.144(14) 0.077(10) -0.004(10) 0.012(12) -0.015(14)
C12 0.144(16) 0.182(19) 0.091(12) -0.044(13) 0.000(12) 0.003(14)

loop_
_atom_type_symbol
_atom_type_description
_atom_type_scat_dispersion_real
_atom_type_scat_dispersion_imag
_atom_type_scat_source
C C 0.0033 0.0016 'International Tables Vol C Tables 4.2.6.8 and 6.1.1.4'
N N 0.0061 0.0033 'International Tables Vol C Tables 4.2.6.8 and 6.1.1.4'
O O 0.0106 0.0060 'International Tables Vol C Tables 4.2.6.8 and 6.1.1.4'
F F 0.0171 0.0103 'International Tables Vol C Tables 4.2.6.8 and 6.1.1.4'
Co Co 0.3494 0.9721 'International Tables Vol C Tables 4.2.6.8 and 6.1.1.4'
Re Re -1.0185 7.2310 'International Tables Vol C Tables 4.2.6.8 and 6.1.1.4'
H H 0.0000 0.0000 'International Tables Vol C Tables 4.2.6.8 and 6.1.1.4'

loop_
_geom_angle_atom_site_label_1
_geom_angle_atom_site_label_2
_geom_angle_atom_site_label_3
_geom_angle
_geom_angle_site_symmetry_1
_geom_angle_site_symmetry_3
F3 Re1 F3 178.59(15) 3 2
F3 Re1 F3 89.991(2) 3 6
F3 Re1 F3 89.991(2) 2 6
F3 Re1 F3 89.991(3) 3 .
F3 Re1 F3 89.992(2) 2 .
F3 Re1 F3 178.59(15) 6 .
F3 Re1 F1 89.30(7) 3 .
F3 Re1 F1 89.30(7) 2 .
F3 Re1 F1 89.30(7) 6 .
F3 Re1 F1 89.30(7) . .
F3 Re1 F2 90.70(7) 3 .
F3 Re1 F2 90.70(7) 2 .
F3 Re1 F2 90.70(7) 6 .
F3 Re1 F2 90.70(7) . .
F1 Re1 F2 180.0 . .
N1 Co1 N1 89.911(8) 2 6
N1 Co1 N1 175.49(18) 2 3
N1 Co1 N1 89.911(7) 6 3
N1 Co1 N1 89.912(7) 2 .
N1 Co1 N1 175.49(18) 6 .
N1 Co1 N1 89.910(8) 3 .
N1 Co1 F1 92.25(9) 2 .
N1 Co1 F1 92.25(9) 6 .
N1 Co1 F1 92.25(9) 3 .
N1 Co1 F1 92.25(9) . .
N1 Co1 Co3 87.75(9) 2 .
N1 Co1 Co3 87.75(9) 6 .
N1 Co1 Co3 87.75(9) 3 .
N1 Co1 Co3 87.75(9) . .
F1 Co1 Co3 180.0 . .
N3 Co2 N3 89.890(8) . 3
N3 Co2 N3 89.893(8) . 2
N3 Co2 N3 175.02(17) 3 2
N3 Co2 N3 175.02(17) . 6
N3 Co2 N3 89.892(8) 3 6
N3 Co2 N3 89.892(8) 2 6
N3 Co2 F2 92.49(9) . .
N3 Co2 F2 92.49(9) 3 .
N3 Co2 F2 92.49(9) 2 .
N3 Co2 F2 92.49(9) 6 .
N3 Co2 Co3 87.51(9) . 12_655
N3 Co2 Co3 87.51(9) 3 12_655
N3 Co2 Co3 87.51(9) 2 12_655
N3 Co2 Co3 87.51(9) 6 12_655
F2 Co2 Co3 180.0 . 12_655
N2B Co3 N2B 89.997(10) . 3
N2B Co3 N2B 89.997(12) . 2
N2B Co3 N2B 179.2(9) 3 2
N2B Co3 N2B 179.2(9) . 6
N2B Co3 N2B 89.997(13) 3 6
N2B Co3 N2B 89.997(8) 2 6
N2B Co3 N2A 131.7(5) . 3
N2B Co3 N2A 41.7(5) 3 3
N2B Co3 N2A 138.3(5) 2 3
N2B Co3 N2A 48.3(5) 6 3
N2B Co3 N2A 48.3(5) . 2
N2B Co3 N2A 138.3(5) 3 2
N2B Co3 N2A 41.7(5) 2 2
N2B Co3 N2A 131.7(5) 6 2
N2A Co3 N2A 179.4(2) 3 2
N2B Co3 N2A 138.3(5) . 6
N2B Co3 N2A 131.7(5) 3 6
N2B Co3 N2A 48.3(5) 2 6
N2B Co3 N2A 41.7(5) 6 6
N2A Co3 N2A 89.999(2) 3 6
N2A Co3 N2A 89.999(3) 2 6
N2B Co3 N2A 41.7(5) . .
N2B Co3 N2A 48.3(5) 3 .
N2B Co3 N2A 131.7(5) 2 .
N2B Co3 N2A 138.3(5) 6 .
N2A Co3 N2A 89.998(3) 3 .
N2A Co3 N2A 89.999(2) 2 .
N2A Co3 N2A 179.4(2) 6 .
N2B Co3 Co1 89.6(4) . .
N2B Co3 Co1 89.6(4) 3 .
N2B Co3 Co1 89.6(4) 2 .
N2B Co3 Co1 89.6(4) 6 .
N2A Co3 Co1 89.72(11) 3 .
N2A Co3 Co1 89.72(11) 2 .
N2A Co3 Co1 89.72(11) 6 .
N2A Co3 Co1 89.72(11) . .
N2B Co3 Co2 90.4(4) . 12_656
N2B Co3 Co2 90.4(4) 3 12_656
N2B Co3 Co2 90.4(4) 2 12_656
N2B Co3 Co2 90.4(4) 6 12_656
N2A Co3 Co2 90.28(11) 3 12_656
N2A Co3 Co2 90.28(11) 2 12_656
N2A Co3 Co2 90.28(11) 6 12_656
N2A Co3 Co2 90.28(11) . 12_656
Co1 Co3 Co2 180.0 . 12_656
Re1 F1 Co1 180.0 . .
C10A N3 C6A 117.4(4) . .
C10B N3 C6B 121.3(17) . .
C10B N3 Co2 119.0(14) . .
C10A N3 Co2 121.0(4) . .
C6A N3 Co2 121.5(3) . .
C6B N3 Co2 119.7(9) . .
C5A N1 C1A 118.5(4) . .
C5B N1 C1B 119.0(16) . .
C5B N1 Co1 121.1(13) . .
C5A N1 Co1 121.6(3) . .
C1A N1 Co1 119.6(3) . .
C1B N1 Co1 118.7(9) . .
C3A C4 C5A 118.6(5) . .
C3B C4 C5B 118(2) . .
C3A C4 H4 120.7 . .
C5A C4 H4 120.7 . .
N1 C5A C4 123.3(5) . .
N1 C5A H5A 118.3 . .
C4 C5A H5A 118.3 . .
C8A C7A C6A 120.1(7) . .
C8A C7A H7A 119.9 . .
C6A C7A H7A 119.9 . .
C7A C8A C9A 118.4(7) . .
C7A C8A H8A 120.8 . .
C9A C8A H8A 120.8 . .
Re1 F2 Co2 180.0 . .
N2B N2A C1A 125.4(8) . .
N2B N2A C6A 75.7(7) . 15_666
C1A N2A C6A 124.2(5) . 15_666
N2B N2A N2B 135.0(13) . 3
C1A N2A N2B 77.5(7) . 3
C6A N2A N2B 126.9(7) 15_666 3
N2B N2A Co3 69.1(7) . .
C1A N2A Co3 118.1(3) . .
C6A N2A Co3 117.7(3) 15_666 .
N2B N2A Co3 65.9(7) 3 .
N2A C1A N1 114.8(4) . .
N2A C1A C2A 126.1(5) . .
N1 C1A C2A 118.9(5) . .
N2A C1A N2B 55.9(5) . 3
N1 C1A N2B 91.2(6) . 3
C2A C1A N2B 117.6(7) . 3
C3A C2A C1A 119.9(6) . .
C3A C2A H2A 120.0 . .
C1A C2A H2A 120.0 . .
C2A C3A C4 120.5(7) . .
C2A C3A H3A 119.7 . .
C4 C3A H3A 119.7 . .
N3 C6A N2A 114.4(4) . 15_665
N3 C6A C7A 120.8(5) . .
N2A C6A C7A 124.7(5) 15_665 .
N3 C6A N2B 98.8(6) . 15_665
N2A C6A N2B 51.6(6) 15_665 15_665
C7A C6A N2B 115.5(7) . 15_665
C10A C9A C8A 119.1(6) . .
C10A C9A H9A 120.5 . .
C8A C9A H9A 120.5 . .
N3 C10A C9A 123.9(6) . .
N3 C10A H10A 118.0 . .
C9A C10A H10A 118.0 . .
C6B N2B C1B 123.0(19) 15_666 2
N2A N2B N2A 135.0(13) . 2
N2A N2B C6A 52.6(6) . 15_666
N2A N2B C6A 140.5(10) 2 15_666
N2A N2B C1A 144.0(11) . 2
N2A N2B C1A 46.6(5) 2 2
C6A N2B C1A 157.7(11) 15_666 2
C6B N2B Co3 118.8(14) 15_666 .
N2A N2B Co3 69.1(8) . .
C1B N2B Co3 118.1(14) 2 .
N2A N2B Co3 65.9(6) 2 .
C6A N2B Co3 103.7(9) 15_666 .
C1A N2B Co3 97.8(8) 2 .
C2B C1B N2B 125(2) . 3
C2B C1B N1 119.8(19) . .
N2B C1B N1 115.4(17) 3 .
C3B C2B C1B 124(3) . .
C3B C2B H2B 117.9 . .
C1B C2B H2B 117.9 . .
N3 C10B C9B 124(3) . .
N3 C10B H10B 118.2 . .
C9B C10B H10B 118.2 . .
N2B C6B N3 115.5(18) 15_665 .
N2B C6B C7B 125(2) 15_665 .
N3 C6B C7B 117(2) . .
C8B C9B C10B 117(3) . .
C8B C9B H9B 121.7 . .
C10B C9B H9B 121.7 . .
C2B C3B C4 115(3) . .
C2B C3B H3B 122.6 . .
C4 C3B H3B 122.6 . .
N1 C5B C4 119(2) . .
N1 C5B H5B 120.3 . .
C4 C5B H5B 120.3 . .
C9B C8B C7B 120(4) . .
C9B C8B H8B 119.8 . .
C7B C8B H8B 119.8 . .
C6B C7B C8B 117(3) . .
C6B C7B H7B 121.7 . .
C8B C7B H7B 121.7 . .
C12 O1 O1 131.5(17) . 6_545
N5 C11 N5 52.7(13) . 7_547
C12 N5 N5 154.1(17) . 7_547
C12 N5 C11 108(2) . .
N5 N5 C11 70.5(14) 7_547 .
C12 N5 C11 132.0(19) . 7_547
N5 N5 C11 56.8(16) 7_547 7_547
C11 N5 C11 120.1(17) . 7_547
O1 C12 N5 121(3) . .

loop_
_geom_bond_atom_site_label_1
_geom_bond_atom_site_label_2
_geom_bond_distance
_geom_bond_site_symmetry_2
Re1 F3 1.931(3) 3
Re1 F3 1.931(3) 2
Re1 F3 1.931(3) 6
Re1 F3 1.931(3) .
Re1 F1 1.962(4) .
Re1 F2 1.970(4) .
Co1 N1 1.950(3) 2
Co1 N1 1.950(3) 6
Co1 N1 1.950(3) 3
Co1 N1 1.950(3) .
Co1 F1 2.115(4) .
Co1 Co3 2.2701(12) .
Co2 N3 1.958(3) .
Co2 N3 1.958(3) 3
Co2 N3 1.958(3) 2
Co2 N3 1.958(3) 6
Co2 F2 2.181(4) .
Co2 Co3 2.2782(12) 12_655
Co3 N2B 1.915(17) .
Co3 N2B 1.915(17) 3
Co3 N2B 1.915(17) 2
Co3 N2B 1.915(17) 6
Co3 N2A 1.915(4) 3
Co3 N2A 1.915(4) 2
Co3 N2A 1.915(4) 6
Co3 N2A 1.915(4) .
Co3 Co2 2.2783(12) 12_656
N3 C10B 1.32(3) .
N3 C10A 1.360(7) .
N3 C6A 1.361(6) .
N3 C6B 1.39(2) .
N1 C5B 1.28(3) .
N1 C5A 1.339(7) .
N1 C1A 1.384(6) .
N1 C1B 1.39(2) .
C4 C3A 1.361(9) .
C4 C5A 1.363(8) .
C4 C3B 1.39(4) .
C4 C5B 1.47(3) .
C4 H4 0.9500 .
C5A H5A 0.9500 .
C7A C8A 1.380(12) .
C7A C6A 1.408(9) .
C7A H7A 0.9500 .
C8A C9A 1.388(12) .
C8A H8A 0.9500 .
N2A N2B 1.364(18) .
N2A C1A 1.374(6) .
N2A C6A 1.383(6) 15_666
N2A N2B 1.566(17) 3
C1A C2A 1.407(8) .
C1A N2B 1.846(18) 3
C2A C3A 1.354(10) .
C2A H2A 0.9500 .
C3A H3A 0.9500 .
C6A N2A 1.383(6) 15_665
C6A N2B 1.686(17) 15_665
C9A C10A 1.363(10) .
C9A H9A 0.9500 .
C10A H10A 0.9500 .
N2B C6B 1.36(3) 15_666
N2B C1B 1.37(3) 2
N2B N2A 1.566(17) 2
N2B C6A 1.686(17) 15_666
N2B C1A 1.846(18) 2
C1B C2B 1.36(3) .
C1B N2B 1.37(3) 3
C2B C3B 1.33(5) .
C2B H2B 0.9500 .
C10B C9B 1.34(5) .
C10B H10B 0.9500 .
C6B N2B 1.36(3) 15_665
C6B C7B 1.39(4) .
C9B C8B 1.32(5) .
C9B H9B 0.9500 .
C3B H3B 0.9500 .
C5B H5B 0.9500 .
C8B C7B 1.47(6) .
C8B H8B 0.9500 .
C7B H7B 0.9500 .
O1 C12 1.21(2) .
O1 O1 1.36(4) 6_545
C11 N5 1.54(2) .
C11 N5 1.74(3) 7_547
N5 C12 1.32(3) .
N5 N5 1.46(4) 7_547
N5 C11 1.74(3) 7_547
